data_1529906
loop_
_publ_author_name
'Emiraliev, A.'
'Yamzin, I.I.'

_publ_section_title
;
 A neutron-diffraction study of the structure of hydrosodalite
;
_journal_name_full Kristallografiya
_journal_page_first 57
_journal_page_last 60
_journal_volume 23
_journal_year 1978
_chemical_formula_sum 'Al6 H0.9 Na8 O24.9 Si6'
_chemical_name_systematic 'Na8 (Si6 Al6 O24) (O H)2 (H2 O)1.78'
_space_group_IT_number 218
_symmetry_space_group_name_Hall 'P -4n 2 3'
_symmetry_space_group_name_H-M 'P -4 3 n'
_cell_angle_alpha 90
_cell_angle_beta 90
_cell_angle_gamma 90
_cell_formula_units_Z 1
_cell_length_a 8.888
_cell_length_b 8.888
_cell_length_c 8.888
_cell_volume 702.121
_citation_journal_id_ASTM KRISAJ
_cod_data_source_file Emiraliev_KRISAJ_1978_305.cif
_cod_data_source_block Al6H0.9Na8O24.9Si6
_cod_original_cell_volume 702.1212
_cod_database_code 1529906

loop_
_symmetry_equiv_pos_as_xyz
x,y,z
y+1/2,-x+1/2,-z+1/2
-x,-y,z
-y+1/2,x+1/2,-z+1/2
x,-y,-z
-y+1/2,-x+1/2,z+1/2
-x,y,-z
y+1/2,x+1/2,z+1/2
z,x,y
x+1/2,-z+1/2,-y+1/2
-z,-x,y
-x+1/2,z+1/2,-y+1/2
z,-x,-y
-x+1/2,-z+1/2,y+1/2
-z,x,-y
x+1/2,z+1/2,y+1/2
y,z,x
y,-z,-x
-z+1/2,-y+1/2,x+1/2
-y,z,-x
z+1/2,y+1/2,x+1/2
-y,-z,x
-z+1/2,y+1/2,-x+1/2
z+1/2,-y+1/2,-x+1/2

loop_
_atom_site_label
_atom_site_type_symbol
_atom_site_fract_x
_atom_site_fract_y
_atom_site_fract_z
_atom_site_occupancy
_atom_site_U_iso_or_equiv
O2 O-2 0 0 0 0.45 0.0
O1 O-2 0.1395 0.4395 0.15 1 0.0
Al1 Al+3 0.25 0.5 0 1 0.0
Na1 Na+1 0.1767 0.1767 0.1767 1 0.0
Si1 Si+4 0.25 0 0.5 1 0.0
H1 H+1 0.124 0 0 0.075 0.0
